data_8106509
loop_
_publ_author_name
'Yun, Zhao'
'Lu, Xu'
'Li-Fang, Zhang'

_publ_section_title
;
 Crystal structure of (tris(2-pyridylmethyl)amine-\k4
 N,N&#x2032;,N&#x2032;&#x2032;,N&#x2032;&#x2032;&#x2032;&#x2032;)-chloranilato-\kO,O&#x2032;-zinc(II)
 -- methanol (1/1), C25H22Cl2N4O5Zn
;
_journal_issue 2
_journal_name_full 'Zeitschrift f\"ur Kristallographie - New Crystal Structures'
_journal_page_first 275
_journal_page_last 277
_journal_paper_doi 10.1515/ncrs-2016-0237
_journal_volume 232
_journal_year 2017
_chemical_formula_moiety 'C24 H18 Cl2 N4 O4 Zn, C H4 O'
_chemical_formula_sum 'C25 H22 Cl2 N4 O5 Zn'
_chemical_formula_weight 594.74
_space_group_IT_number 14
_space_group_name_Hall '-P 2ybc'
_space_group_name_H-M_alt 'P 1 21/c 1'
_symmetry_cell_setting monoclinic
_symmetry_space_group_name_Hall '-P 2ybc'
_symmetry_space_group_name_H-M 'P 1 21/c 1'
_atom_sites_solution_hydrogens geom
_atom_sites_solution_primary direct
_atom_sites_solution_secondary difmap
_cell_angle_alpha 90.00
_cell_angle_beta 111.43(3)
_cell_angle_gamma 90.00
_cell_formula_units_Z 4
_cell_length_a 16.302(3)
_cell_length_b 11.324(2)
_cell_length_c 14.636(3)
_cell_measurement_reflns_used 1138
_cell_measurement_temperature 123(2)
_cell_measurement_theta_max 26.27
_cell_measurement_theta_min 2.48
_cell_volume 2515.1(10)
_computing_cell_refinement 'SAINT-Plus (Bruker, 2001)'
_computing_data_collection 'APEX2 (Bruker, 2004)'
_computing_data_reduction SAINT-Plus
_computing_molecular_graphics 'XP (Sheldrick, 1998)'
_computing_publication_material XP
_computing_structure_refinement 'SHELXL-97 (Sheldrick, 2008)'
_computing_structure_solution 'SHELXS-97 (Sheldrick, 2008)'
_diffrn_ambient_temperature 123(2)
_diffrn_measured_fraction_theta_full 0.997
_diffrn_measured_fraction_theta_max 0.997
_diffrn_measurement_device_type 'Bruker APEX II CCD area-detector'
_diffrn_measurement_method '\f and \w scans'
_diffrn_radiation_monochromator graphite
_diffrn_radiation_source 'fine-focus sealed tube'
_diffrn_radiation_type MoK\a
_diffrn_radiation_wavelength 0.71073
_diffrn_reflns_av_R_equivalents 0.0528
_diffrn_reflns_av_sigmaI/netI 0.0451
_diffrn_reflns_limit_h_max 18
_diffrn_reflns_limit_h_min -20
_diffrn_reflns_limit_k_max 13
_diffrn_reflns_limit_k_min -13
_diffrn_reflns_limit_l_max 18
_diffrn_reflns_limit_l_min -18
_diffrn_reflns_number 21913
_diffrn_reflns_theta_full 26.00
_diffrn_reflns_theta_max 26.00
_diffrn_reflns_theta_min 3.23
_diffrn_standards_decay_% 0
_diffrn_standards_interval_count 0
_diffrn_standards_interval_time 0
_diffrn_standards_number 0
_exptl_absorpt_coefficient_mu 1.234
_exptl_absorpt_correction_T_max 0.996
_exptl_absorpt_correction_T_min 0.991
_exptl_absorpt_correction_type multi-scan
_exptl_absorpt_process_details '(SADABS; Sheldrick, 2003)'
_exptl_crystal_colour Red
_exptl_crystal_density_diffrn 1.571
_exptl_crystal_density_method 'not measured'
_exptl_crystal_description Block
_exptl_crystal_F_000 1216
_exptl_crystal_size_max 0.12
_exptl_crystal_size_mid 0.08
_exptl_crystal_size_min 0.06
_refine_diff_density_max 0.352
_refine_diff_density_min -0.371
_refine_diff_density_rms 0.085
_refine_ls_extinction_coef 0.0049(6)
_refine_ls_extinction_expression Fc^*^=kFc[1+0.001xFc^2^\l^3^/sin(2\q)]^-1/4^
_refine_ls_extinction_method SHELXL
_refine_ls_goodness_of_fit_ref 1.093
_refine_ls_hydrogen_treatment noref
_refine_ls_matrix_type full
_refine_ls_number_parameters 337
_refine_ls_number_reflns 4932
_refine_ls_number_restraints 0
_refine_ls_restrained_S_all 1.093
_refine_ls_R_factor_all 0.0596
_refine_ls_R_factor_gt 0.0511
_refine_ls_shift/su_max 0.001
_refine_ls_shift/su_mean 0.000
_refine_ls_structure_factor_coef Fsqd
_refine_ls_weighting_details 'calc w=1/[\s^2^(Fo^2^)+(0.0469P)^2^+2.9961P] where P=(Fo^2^+2Fc^2^)/3'
_refine_ls_weighting_scheme calc
_refine_ls_wR_factor_gt 0.1070
_refine_ls_wR_factor_ref 0.1109
_reflns_number_gt 4419
_reflns_number_total 4932
_reflns_threshold_expression >2sigma(I)
_cod_data_source_file suppl_ncrs-2016-0237_suppl.cif
_cod_data_source_block 1
_cod_depositor_comments
;
The following automatic conversions were performed:

data item '_symmetry_cell_setting' value 'Monoclinic' was changed to
'monoclinic' in accordance with the built-in table derived from the
CIF Core dictionary named 'cif_core.dic' version 2.4.5 last updated
on 2014-11-21.

Automatic conversion script
Id: cif_fix_values 8738 2021-04-28 16:35:53Z antanas 
;
_cod_original_cell_volume 2515.1(9)
_cod_original_sg_symbol_H-M P21/c
_cod_database_code 8106509

loop_
_symmetry_equiv_pos_as_xyz
'x, y, z'
'-x, y+1/2, -z+1/2'
'-x, -y, -z'
'x, -y-1/2, z-1/2'

loop_
_atom_site_label
_atom_site_type_symbol
_atom_site_fract_x
_atom_site_fract_y
_atom_site_fract_z
_atom_site_U_iso_or_equiv
_atom_site_adp_type
_atom_site_occupancy
_atom_site_symmetry_multiplicity
_atom_site_calc_flag
_atom_site_refinement_flags
_atom_site_disorder_assembly
_atom_site_disorder_group
Zn1 Zn 0.26637(2) 0.81232(3) 0.25800(3) 0.02211(14) Uani 1 1 d . . .
Cl1 Cl 0.02192(5) 0.96845(7) 0.35808(6) 0.0267(2) Uani 1 1 d . . .
Cl2 Cl 0.41477(5) 1.15424(7) 0.47332(6) 0.0273(2) Uani 1 1 d . . .
N4 N 0.20777(17) 0.6530(2) 0.1779(2) 0.0236(6) Uani 1 1 d . . .
N2 N 0.30709(18) 0.6797(2) 0.3777(2) 0.0256(6) Uani 1 1 d . . .
N1 N 0.19251(17) 0.8790(2) 0.1134(2) 0.0244(6) Uani 1 1 d . . .
N3 N 0.37739(17) 0.7465(2) 0.23119(18) 0.0204(6) Uani 1 1 d . . .
O1 O 0.32649(14) 0.95507(19) 0.33964(16) 0.0234(5) Uani 1 1 d . . .
O2 O 0.16452(14) 0.87168(19) 0.29929(17) 0.0253(5) Uani 1 1 d . . .
O3 O 0.27648(15) 1.2438(2) 0.54296(17) 0.0300(5) Uani 1 1 d . . .
O4 O 0.10899(16) 1.1706(2) 0.49166(19) 0.0351(6) Uani 1 1 d . . .
C1 C 0.1204(2) 0.6898(3) 0.1073(3) 0.0281(7) Uani 1 1 d . . .
H1A H 0.0793 0.6973 0.1411 0.034 Uiso 1 1 calc R . .
H1B H 0.0979 0.6301 0.0567 0.034 Uiso 1 1 calc R . .
C5 C 0.1371(3) 1.0267(3) -0.0106(3) 0.0359(9) Uani 1 1 d . . .
H5 H 0.1412 1.1026 -0.0327 0.043 Uiso 1 1 calc R . .
C2 C 0.1275(2) 0.8063(3) 0.0608(2) 0.0255(7) Uani 1 1 d . . .
C6 C 0.1966(2) 0.9871(3) 0.0776(3) 0.0305(8) Uani 1 1 d . . .
H6 H 0.2417 1.0375 0.1140 0.037 Uiso 1 1 calc R . .
C4 C 0.0708(3) 0.9509(3) -0.0656(3) 0.0401(9) Uani 1 1 d . . .
H4 H 0.0298 0.9747 -0.1258 0.048 Uiso 1 1 calc R . .
C3 C 0.0666(2) 0.8395(3) -0.0297(3) 0.0360(9) Uani 1 1 d . . .
H3 H 0.0231 0.7869 -0.0659 0.043 Uiso 1 1 calc R . .
C11 C 0.4102(2) 0.5961(3) 0.5243(3) 0.0346(8) Uani 1 1 d . . .
H11 H 0.4546 0.6073 0.5854 0.041 Uiso 1 1 calc R . .
C7 C 0.2013(2) 0.5642(3) 0.2492(3) 0.0333(8) Uani 1 1 d . . .
H7A H 0.1983 0.4859 0.2213 0.040 Uiso 1 1 calc R . .
H7B H 0.1473 0.5772 0.2613 0.040 Uiso 1 1 calc R . .
C9 C 0.3156(2) 0.4706(3) 0.4002(3) 0.0315(8) Uani 1 1 d . . .
H9 H 0.2962 0.3956 0.3759 0.038 Uiso 1 1 calc R . .
C12 C 0.3720(2) 0.6914(3) 0.4654(3) 0.0298(8) Uani 1 1 d . . .
H12 H 0.3922 0.7668 0.4875 0.036 Uiso 1 1 calc R . .
C10 C 0.3812(2) 0.4836(3) 0.4909(3) 0.0341(8) Uani 1 1 d . . .
H10 H 0.4056 0.4179 0.5293 0.041 Uiso 1 1 calc R . .
C8 C 0.2787(2) 0.5700(3) 0.3453(3) 0.0278(7) Uani 1 1 d . . .
C17 C 0.5319(2) 0.7189(3) 0.2712(3) 0.0302(8) Uani 1 1 d . . .
H17 H 0.5892 0.7458 0.3031 0.036 Uiso 1 1 calc R . .
C14 C 0.3613(2) 0.6459(3) 0.1793(2) 0.0237(7) Uani 1 1 d . . .
C13 C 0.2657(2) 0.6132(3) 0.1265(3) 0.0319(8) Uani 1 1 d . . .
H13A H 0.2452 0.6477 0.0614 0.038 Uiso 1 1 calc R . .
H13B H 0.2611 0.5281 0.1190 0.038 Uiso 1 1 calc R . .
C18 C 0.4610(2) 0.7809(3) 0.2770(2) 0.0250(7) Uani 1 1 d . . .
H18 H 0.4719 0.8496 0.3144 0.030 Uiso 1 1 calc R . .
C15 C 0.4291(2) 0.5789(3) 0.1705(3) 0.0308(8) Uani 1 1 d . . .
H15 H 0.4167 0.5097 0.1338 0.037 Uiso 1 1 calc R . .
C16 C 0.5158(2) 0.6158(3) 0.2170(3) 0.0310(8) Uani 1 1 d . . .
H16 H 0.5620 0.5719 0.2117 0.037 Uiso 1 1 calc R . .
C20 C 0.3073(2) 1.1027(3) 0.4428(2) 0.0199(6) Uani 1 1 d . . .
C24 C 0.1852(2) 0.9620(3) 0.3544(2) 0.0201(7) Uani 1 1 d . . .
C21 C 0.2526(2) 1.1607(3) 0.4842(2) 0.0210(7) Uani 1 1 d . . .
C23 C 0.1296(2) 1.0192(3) 0.3915(2) 0.0196(6) Uani 1 1 d . . .
C22 C 0.1558(2) 1.1174(3) 0.4557(2) 0.0222(7) Uani 1 1 d . . .
C19 C 0.27968(19) 1.0087(3) 0.3797(2) 0.0179(6) Uani 1 1 d . . .
O5 O 0.23853(17) 0.2391(3) 0.7139(2) 0.0408(6) Uani 1 1 d . . .
H5A H 0.2352 0.2423 0.6566 0.061 Uiso 1 1 calc R . .
C25 C 0.1551(2) 0.2592(3) 0.7179(3) 0.0357(9) Uani 1 1 d . . .
H25A H 0.1558 0.2377 0.7816 0.054 Uiso 1 1 calc R . .
H25B H 0.1121 0.2125 0.6687 0.054 Uiso 1 1 calc R . .
H25C H 0.1404 0.3414 0.7061 0.054 Uiso 1 1 calc R . .

loop_
_atom_site_aniso_label
_atom_site_aniso_U_11
_atom_site_aniso_U_22
_atom_site_aniso_U_33
_atom_site_aniso_U_23
_atom_site_aniso_U_13
_atom_site_aniso_U_12
Zn1 0.0192(2) 0.0203(2) 0.0268(2) -0.00661(15) 0.00836(16) -0.00223(14)
Cl1 0.0171(4) 0.0280(4) 0.0350(5) -0.0033(3) 0.0094(3) -0.0010(3)
Cl2 0.0215(4) 0.0301(4) 0.0301(4) -0.0084(3) 0.0092(3) -0.0080(3)
N4 0.0186(14) 0.0191(13) 0.0281(15) -0.0013(11) 0.0025(12) -0.0019(11)
N2 0.0244(15) 0.0269(15) 0.0274(15) -0.0008(12) 0.0115(12) -0.0026(11)
N1 0.0213(14) 0.0219(15) 0.0303(15) -0.0026(12) 0.0098(12) -0.0014(11)
N3 0.0214(14) 0.0209(14) 0.0190(13) -0.0030(11) 0.0076(11) -0.0022(11)
O1 0.0199(11) 0.0224(11) 0.0281(12) -0.0068(9) 0.0089(10) -0.0042(9)
O2 0.0185(11) 0.0240(12) 0.0338(13) -0.0103(10) 0.0101(10) -0.0060(9)
O3 0.0303(13) 0.0273(13) 0.0323(13) -0.0137(11) 0.0113(11) -0.0045(10)
O4 0.0312(14) 0.0349(14) 0.0444(15) -0.0139(12) 0.0199(12) -0.0007(11)
C1 0.0227(17) 0.0241(17) 0.0312(19) -0.0003(14) 0.0025(15) -0.0022(13)
C5 0.041(2) 0.0268(19) 0.039(2) 0.0062(16) 0.0128(18) -0.0027(16)
C2 0.0211(17) 0.0255(18) 0.0294(18) -0.0019(14) 0.0087(14) -0.0005(13)
C6 0.0268(19) 0.0248(18) 0.040(2) -0.0005(15) 0.0121(16) -0.0046(14)
C4 0.039(2) 0.034(2) 0.037(2) 0.0067(17) 0.0012(18) 0.0008(17)
C3 0.031(2) 0.0293(19) 0.035(2) 0.0008(16) -0.0028(16) -0.0043(15)
C11 0.031(2) 0.046(2) 0.0261(19) -0.0034(16) 0.0093(16) -0.0006(16)
C7 0.0242(18) 0.0257(18) 0.040(2) 0.0043(16) 0.0004(16) -0.0071(14)
C9 0.0275(19) 0.0253(18) 0.039(2) 0.0045(15) 0.0082(16) -0.0029(14)
C12 0.0312(19) 0.035(2) 0.0262(18) -0.0097(15) 0.0136(16) -0.0024(15)
C10 0.031(2) 0.040(2) 0.0278(19) 0.0085(16) 0.0069(16) 0.0033(16)
C8 0.0221(17) 0.0288(18) 0.0332(19) 0.0026(15) 0.0109(15) -0.0036(14)
C17 0.0190(17) 0.039(2) 0.0307(19) 0.0071(16) 0.0065(15) 0.0008(14)
C14 0.0233(17) 0.0246(17) 0.0204(16) -0.0039(13) 0.0048(14) 0.0019(13)
C13 0.0296(19) 0.0254(18) 0.035(2) -0.0145(15) 0.0050(16) 0.0019(14)
C18 0.0216(17) 0.0270(17) 0.0249(17) 0.0013(14) 0.0066(14) -0.0020(13)
C15 0.034(2) 0.0301(19) 0.0249(18) -0.0027(15) 0.0062(15) 0.0063(15)
C16 0.0283(19) 0.039(2) 0.0279(19) 0.0049(16) 0.0126(16) 0.0115(16)
C20 0.0175(15) 0.0202(16) 0.0199(16) 0.0011(12) 0.0043(13) -0.0025(12)
C24 0.0202(16) 0.0177(16) 0.0221(16) 0.0002(12) 0.0073(13) -0.0001(12)
C21 0.0248(17) 0.0192(16) 0.0188(15) 0.0015(13) 0.0079(13) 0.0005(13)
C23 0.0145(15) 0.0209(16) 0.0214(16) 0.0006(12) 0.0043(13) 0.0004(12)
C22 0.0231(17) 0.0219(16) 0.0225(16) 0.0018(13) 0.0095(14) 0.0024(13)
C19 0.0154(15) 0.0185(15) 0.0186(15) 0.0013(12) 0.0048(12) 0.0010(12)
O5 0.0339(15) 0.0506(17) 0.0366(15) -0.0010(14) 0.0112(12) 0.0013(13)
C25 0.034(2) 0.036(2) 0.032(2) -0.0033(16) 0.0064(17) 0.0014(16)

loop_
_atom_type_symbol
_atom_type_description
_atom_type_scat_dispersion_real
_atom_type_scat_dispersion_imag
_atom_type_scat_source
C C 0.0033 0.0016 'International Tables Vol C Tables 4.2.6.8 and 6.1.1.4'
H H 0.0000 0.0000 'International Tables Vol C Tables 4.2.6.8 and 6.1.1.4'
N N 0.0061 0.0033 'International Tables Vol C Tables 4.2.6.8 and 6.1.1.4'
O O 0.0106 0.0060 'International Tables Vol C Tables 4.2.6.8 and 6.1.1.4'
Cl Cl 0.1484 0.1585 'International Tables Vol C Tables 4.2.6.8 and 6.1.1.4'
Zn Zn 0.2839 1.4301 'International Tables Vol C Tables 4.2.6.8 and 6.1.1.4'

loop_
_geom_angle_atom_site_label_1
_geom_angle_atom_site_label_2
_geom_angle_atom_site_label_3
_geom_angle
_geom_angle_site_symmetry_1
_geom_angle_site_symmetry_3
O1 Zn1 O2 80.60(8) . .
O1 Zn1 N3 97.31(9) . .
O2 Zn1 N3 174.06(10) . .
O1 Zn1 N1 105.95(10) . .
O2 Zn1 N1 87.30(10) . .
N3 Zn1 N1 98.63(10) . .
O1 Zn1 N4 176.43(10) . .
O2 Zn1 N4 100.67(9) . .
N3 Zn1 N4 81.10(10) . .
N1 Zn1 N4 77.49(10) . .
O1 Zn1 N2 97.65(10) . .
O2 Zn1 N2 91.70(10) . .
N3 Zn1 N2 83.05(10) . .
N1 Zn1 N2 155.87(10) . .
N4 Zn1 N2 79.02(10) . .
C13 N4 C7 112.1(3) . .
C13 N4 C1 111.2(3) . .
C7 N4 C1 112.6(3) . .
C13 N4 Zn1 106.93(19) . .
C7 N4 Zn1 108.3(2) . .
C1 N4 Zn1 105.30(19) . .
C12 N2 C8 118.5(3) . .
C12 N2 Zn1 126.5(2) . .
C8 N2 Zn1 112.4(2) . .
C2 N1 C6 118.5(3) . .
C2 N1 Zn1 113.0(2) . .
C6 N1 Zn1 127.9(2) . .
C18 N3 C14 119.0(3) . .
C18 N3 Zn1 125.9(2) . .
C14 N3 Zn1 113.5(2) . .
C19 O1 Zn1 114.08(19) . .
C24 O2 Zn1 112.99(19) . .
N4 C1 C2 110.4(3) . .
N4 C1 H1A 109.6 . .
C2 C1 H1A 109.6 . .
N4 C1 H1B 109.6 . .
C2 C1 H1B 109.6 . .
H1A C1 H1B 108.1 . .
C6 C5 C4 118.5(3) . .
C6 C5 H5 120.8 . .
C4 C5 H5 120.8 . .
N1 C2 C3 121.5(3) . .
N1 C2 C1 116.9(3) . .
C3 C2 C1 121.5(3) . .
N1 C6 C5 123.0(3) . .
N1 C6 H6 118.5 . .
C5 C6 H6 118.5 . .
C3 C4 C5 118.9(4) . .
C3 C4 H4 120.6 . .
C5 C4 H4 120.6 . .
C4 C3 C2 119.7(3) . .
C4 C3 H3 120.2 . .
C2 C3 H3 120.2 . .
C12 C11 C10 118.7(3) . .
C12 C11 H11 120.6 . .
C10 C11 H11 120.6 . .
N4 C7 C8 112.1(3) . .
N4 C7 H7A 109.2 . .
C8 C7 H7A 109.2 . .
N4 C7 H7B 109.2 . .
C8 C7 H7B 109.2 . .
H7A C7 H7B 107.9 . .
C10 C9 C8 119.5(3) . .
C10 C9 H9 120.3 . .
C8 C9 H9 120.3 . .
N2 C12 C11 122.7(3) . .
N2 C12 H12 118.6 . .
C11 C12 H12 118.6 . .
C9 C10 C11 119.0(3) . .
C9 C10 H10 120.5 . .
C11 C10 H10 120.5 . .
N2 C8 C9 121.5(3) . .
N2 C8 C7 115.5(3) . .
C9 C8 C7 122.9(3) . .
C16 C17 C18 118.5(3) . .
C16 C17 H17 120.8 . .
C18 C17 H17 120.8 . .
N3 C14 C15 121.3(3) . .
N3 C14 C13 116.7(3) . .
C15 C14 C13 121.9(3) . .
N4 C13 C14 113.4(3) . .
N4 C13 H13A 108.9 . .
C14 C13 H13A 108.9 . .
N4 C13 H13B 108.9 . .
C14 C13 H13B 108.9 . .
H13A C13 H13B 107.7 . .
N3 C18 C17 122.9(3) . .
N3 C18 H18 118.6 . .
C17 C18 H18 118.6 . .
C14 C15 C16 119.6(3) . .
C14 C15 H15 120.2 . .
C16 C15 H15 120.2 . .
C17 C16 C15 118.8(3) . .
C17 C16 H16 120.6 . .
C15 C16 H16 120.6 . .
C19 C20 C21 123.1(3) . .
C19 C20 Cl2 118.9(2) . .
C21 C20 Cl2 117.9(2) . .
O2 C24 C23 124.7(3) . .
O2 C24 C19 116.1(3) . .
C23 C24 C19 119.2(3) . .
O3 C21 C20 124.4(3) . .
O3 C21 C22 117.2(3) . .
C20 C21 C22 118.4(3) . .
C24 C23 C22 123.2(3) . .
C24 C23 Cl1 118.4(2) . .
C22 C23 Cl1 118.3(2) . .
O4 C22 C23 125.7(3) . .
O4 C22 C21 117.2(3) . .
C23 C22 C21 117.1(3) . .
O1 C19 C20 125.1(3) . .
O1 C19 C24 116.1(3) . .
C20 C19 C24 118.8(3) . .
C25 O5 H5A 109.5 . .
O5 C25 H25A 109.5 . .
O5 C25 H25B 109.5 . .
H25A C25 H25B 109.5 . .
O5 C25 H25C 109.5 . .
H25A C25 H25C 109.5 . .
H25B C25 H25C 109.5 . .

loop_
_geom_bond_atom_site_label_1
_geom_bond_atom_site_label_2
_geom_bond_distance
_geom_bond_site_symmetry_2
Zn1 O1 2.036(2) .
Zn1 O2 2.075(2) .
Zn1 N3 2.122(3) .
Zn1 N1 2.153(3) .
Zn1 N4 2.173(3) .
Zn1 N2 2.217(3) .
Cl1 C23 1.738(3) .
Cl2 C20 1.743(3) .
N4 C13 1.476(4) .
N4 C7 1.480(4) .
N4 C1 1.482(4) .
N2 C12 1.339(4) .
N2 C8 1.350(4) .
N1 C2 1.341(4) .
N1 C6 1.343(4) .
N3 C18 1.339(4) .
N3 C14 1.341(4) .
O1 C19 1.274(4) .
O2 C24 1.269(4) .
O3 C21 1.238(4) .
O4 C22 1.231(4) .
C1 C2 1.508(5) .
C1 H1A 0.9700 .
C1 H1B 0.9700 .
C5 C6 1.376(5) .
C5 C4 1.385(5) .
C5 H5 0.9300 .
C2 C3 1.385(5) .
C6 H6 0.9300 .
C4 C3 1.378(5) .
C4 H4 0.9300 .
C3 H3 0.9300 .
C11 C12 1.379(5) .
C11 C10 1.385(5) .
C11 H11 0.9300 .
C7 C8 1.509(5) .
C7 H7A 0.9700 .
C7 H7B 0.9700 .
C9 C10 1.375(5) .
C9 C8 1.386(5) .
C9 H9 0.9300 .
C12 H12 0.9300 .
C10 H10 0.9300 .
C17 C16 1.382(5) .
C17 C18 1.381(5) .
C17 H17 0.9300 .
C14 C15 1.385(5) .
C14 C13 1.511(5) .
C13 H13A 0.9700 .
C13 H13B 0.9700 .
C18 H18 0.9300 .
C15 C16 1.389(5) .
C15 H15 0.9300 .
C16 H16 0.9300 .
C20 C19 1.372(4) .
C20 C21 1.411(4) .
C24 C23 1.377(4) .
C24 C19 1.540(4) .
C21 C22 1.556(4) .
C23 C22 1.417(4) .
O5 C25 1.401(4) .
O5 H5A 0.8200 .
C25 H25A 0.9600 .
C25 H25B 0.9600 .
C25 H25C 0.9600 .
